data_4002250
loop_
_publ_author_name
'Johnsson, M.'
'Tornroos, K.W.'
'Mila, F.'
'Millet, P.'

_publ_section_title
;
 Tetrahedral clusters of copper(II): crystal structures and magnetic
 properties of Cu2 Te2 O5 X2 (X = Cl, Br)
;
_journal_name_full 'Chemistry of Materials (1,1989-)'
_journal_page_first 2853
_journal_page_last 2857
_journal_volume 12
_journal_year 2000
_chemical_formula_sum 'Cl2 Cu2 O5 Te2'
_chemical_name_systematic 'Cu2 Te2 O5 Cl2'
_space_group_IT_number 81
_symmetry_space_group_name_Hall 'P -4'
_symmetry_space_group_name_H-M 'P -4'
_cell_angle_alpha 90
_cell_angle_beta 90
_cell_angle_gamma 90
_cell_formula_units_Z 2
_cell_length_a 7.6209
_cell_length_b 7.6209
_cell_length_c 6.32
_cell_volume 367.054
_citation_journal_id_ASTM CMATEX
_cod_data_source_file Johnsson_CMATEX_2000_1046.cif
_cod_data_source_block Cl2Cu2O5Te2
_cod_original_cell_volume 367.0537
_cod_database_code 4002250

loop_
_symmetry_equiv_pos_as_xyz
x,y,z
y,-x,-z
-x,-y,z
-y,x,-z

loop_
_atom_site_label
_atom_site_type_symbol
_atom_site_fract_x
_atom_site_fract_y
_atom_site_fract_z
_atom_site_occupancy
_atom_site_U_iso_or_equiv
O2 O-2 0.4718 0.7713 0.5516 1 0.0
O1 O-2 0.5858 0.6675 0.1408 1 0.0
Cl1 Cl-1 0.9078 0.2222 0.1879 1 0.0
O3 O-2 0.5 0 0.2157 1 0.0
Te1 Te+4 0.6481 0.8291 0.3565 1 0.0
Cu1 Cu+2 0.7309 0.4531 0.1579 1 0.0
